data_4336814
loop_
_publ_author_name
'Marianna Fekete'
'Oliver Bayfield'
'Simon B. Duckett'
'Sam Hart'
'Ryan E. Mewis'
'Natalie Pridmore'
'Peter J. Rayner'
'Adrian Whitwood'

_publ_contact_author_name
;
;
_publ_section_title
;
 Iridium(III) Hydrido N-Heterocyclic Carbene-Phosphine Complexes as
 Catalysts in Magnetization Transfer Reactions
;
_journal_name_full 'Inorganic Chemistry'
_journal_page_first 13453
_journal_page_last 13461
_journal_paper_doi 10.1021/ic401783c
_journal_volume 52
_journal_year 2013
_chemical_absolute_configuration ad
_chemical_formula_moiety 'B F4, C46 H49 Ir N4 P, C6 H6'
_chemical_formula_sum 'C52 H55 B F4 Ir N4 P'
_chemical_formula_weight 1045.98
_chemical_name_systematic
;
 ? 
;
_space_group_crystal_system monoclinic
_space_group_IT_number 4
_space_group_name_Hall 'P 2yb'
_space_group_name_H-M_alt 'P 1 21 1'
_symmetry_space_group_name_Hall 'P 2yb'
_symmetry_space_group_name_H-M 'P 1 21 1'
_atom_sites_solution_hydrogens geom
_atom_sites_solution_primary iterative
_atom_sites_solution_secondary difmap
_audit_creation_date 2013-02-01
_audit_creation_method
;
  Olex2 1.2
  (compiled Dec  5 2012 16:17:34, GUI svn.r4385)
;
_cell_angle_alpha 90.00
_cell_angle_beta 106.8105(17)
_cell_angle_gamma 90.00
_cell_formula_units_Z 2
_cell_length_a 9.48681(16)
_cell_length_b 16.4667(3)
_cell_length_c 15.8574(3)
_cell_measurement_reflns_used 12279
_cell_measurement_temperature 110.00(10)
_cell_measurement_theta_max 32.1005
_cell_measurement_theta_min 2.8087
_cell_volume 2371.33(8)
_computing_cell_refinement
;
CrysAlisPro, Agilent Technologies,
Version 1.171.35.21 (release 20-01-2012 CrysAlis171 .NET)
(compiled Jan 23 2012,18:06:46)
;
_computing_data_collection
;
CrysAlisPro, Agilent Technologies,
Version 1.171.35.21 (release 20-01-2012 CrysAlis171 .NET)
(compiled Jan 23 2012,18:06:46)
;
_computing_data_reduction
;
CrysAlisPro, Agilent Technologies,
Version 1.171.35.21 (release 20-01-2012 CrysAlis171 .NET)
(compiled Jan 23 2012,18:06:46)
;
_computing_molecular_graphics
;
O. V. Dolomanov, L. J. Bourhis, R. J. Gildea, J. A. K. Howard and H. Puschmann,
OLEX2: a complete structure solution, refinement and analysis program.
J. Appl. Cryst. (2009). 42, 339-341.
;
_computing_publication_material
;
O. V. Dolomanov, L. J. Bourhis, R. J. Gildea, J. A. K. Howard and H. Puschmann,
OLEX2: a complete structure solution, refinement and analysis program.
J. Appl. Cryst. (2009). 42, 339-341.
;
_computing_structure_refinement
;
SHELXL, G.M. Sheldrick, Acta Cryst.
(2008). A64, 112-122
;
_computing_structure_solution
;
Palatinus, L. & Chapuis, G. (2007).
SUPERFLIP - a computer program for the solution of crystal structures
 by charge flipping in arbitrary dimensions.
J. Appl. Cryst. 40, 786-790.
;
_diffrn_ambient_temperature 110.00(10)
_diffrn_detector_area_resol_mean 16.1450
_diffrn_measured_fraction_theta_full 0.9956
_diffrn_measured_fraction_theta_max 0.9848
_diffrn_measurement_details
;
  1 omega   -2.00   24.00   1.0000   10.0000
omega____ theta____ kappa____ phi______ frames
    -      -25.1672   19.0000   60.0000 26

  2 omega  -46.00   83.00   1.0000   10.0000
omega____ theta____ kappa____ phi______ frames
    -       26.4172    0.0000 -150.0000 129

  3 omega   48.00   98.00   1.0000   10.0000
omega____ theta____ kappa____ phi______ frames
    -       26.4172  178.0000 -120.0000 50

  4 omega  -94.00  -34.00   1.0000   10.0000
omega____ theta____ kappa____ phi______ frames
    -      -25.1672  -57.0000 -150.0000 60

  5 omega  -95.00    5.00   1.0000   10.0000
omega____ theta____ kappa____ phi______ frames
    -      -25.1672  -77.0000  -30.0000 100
;
_diffrn_measurement_device_type 'SuperNova, Single source at offset), Eos'
_diffrn_measurement_method '\w scans'
_diffrn_orient_matrix_UB_11 0.0103687000
_diffrn_orient_matrix_UB_12 -0.0106114000
_diffrn_orient_matrix_UB_13 0.0447244000
_diffrn_orient_matrix_UB_21 0.0692620000
_diffrn_orient_matrix_UB_22 0.0199435000
_diffrn_orient_matrix_UB_23 0.0117974000
_diffrn_orient_matrix_UB_31 -0.0345851000
_diffrn_orient_matrix_UB_32 0.0366699000
_diffrn_orient_matrix_UB_33 0.0065454000
_diffrn_radiation_monochromator mirror
_diffrn_radiation_type 'Mo K\a'
_diffrn_radiation_wavelength 0.7107
_diffrn_reflns_av_R_equivalents 0.0269
_diffrn_reflns_av_unetI/netI 0.0479
_diffrn_reflns_limit_h_max 14
_diffrn_reflns_limit_h_min -14
_diffrn_reflns_limit_k_max 23
_diffrn_reflns_limit_k_min -22
_diffrn_reflns_limit_l_max 22
_diffrn_reflns_limit_l_min -23
_diffrn_reflns_number 21490
_diffrn_reflns_theta_full 25.00
_diffrn_reflns_theta_max 32.17
_diffrn_reflns_theta_min 2.81
_diffrn_source 'SuperNova (Mo) x-ray Source'
_exptl_absorpt_coefficient_mu 2.904
_exptl_absorpt_correction_T_max 0.568
_exptl_absorpt_correction_T_min 0.485
_exptl_absorpt_correction_type analytical
_exptl_absorpt_process_details
;
CrysAlisPro, Agilent Technologies,
Version 1.171.35.21 (release 20-01-2012 CrysAlis171 .NET)
(compiled Jan 23 2012,18:06:46)
Analytical numeric absorption correction using a multifaceted crystal
model based on expressions derived by R.C. Clark & J.S. Reid.
(Clark, R. C. & Reid, J. S. (1995). Acta Cryst. A51, 887-897)
;
_exptl_crystal_colour 'light yellow'
_exptl_crystal_colour_modifier light
_exptl_crystal_colour_primary yellow
_exptl_crystal_density_diffrn 1.465
_exptl_crystal_description block
_exptl_crystal_F_000 1056
_exptl_crystal_recrystallization_method Benzene-d6
_exptl_crystal_size_max 0.2323
_exptl_crystal_size_mid 0.181
_exptl_crystal_size_min 0.1604
_refine_diff_density_max 1.464
_refine_diff_density_min -1.254
_refine_diff_density_rms 0.112
_refine_ls_abs_structure_details 'Flack H D (1983), Acta Cryst. A39, 876-881'
_refine_ls_abs_structure_Flack -0.029(6)
_refine_ls_extinction_method none
_refine_ls_goodness_of_fit_ref 1.032
_refine_ls_hydrogen_treatment mixed
_refine_ls_matrix_type full
_refine_ls_number_parameters 578
_refine_ls_number_reflns 13229
_refine_ls_number_restraints 29
_refine_ls_restrained_S_all 1.048
_refine_ls_R_factor_all 0.0378
_refine_ls_R_factor_gt 0.0324
_refine_ls_shift/su_max 0.002
_refine_ls_shift/su_mean 0.000
_refine_ls_structure_factor_coef Fsqd
_refine_ls_weighting_details 'calc w=1/[\s^2^(Fo^2^)+(0.0385P)^2^+1.3374P] where P=(Fo^2^+2Fc^2^)/3'
_refine_ls_weighting_scheme calc
_refine_ls_wR_factor_gt 0.0747
_refine_ls_wR_factor_ref 0.0780
_reflns_number_gt 12137
_reflns_number_total 13229
_reflns_threshold_expression >2sigma(I)
_cod_data_source_file ic401783c_si_001_1.cif
_cod_data_source_block 3c
_cod_original_cell_volume 2371.33(7)
_cod_database_code 4336814
_chemical_oxdiff_formula 'C50 H55 H4 P1 Ir1 B1 F4 O1'
_chemical_oxdiff_usercomment 'Marianna's Ir41'
_reflns_odcompleteness_completeness 99.56
_reflns_odcompleteness_iscentric 1
_reflns_odcompleteness_theta 30.01
_olex2_refinement_description
;
1. Fixed Uiso
 At 1.2 times of:
  H6 of C6, H8 of C8, H17 of C17, H15 of C15, H3 of C3, H2 of C2, H50 of C50,
  H48 of C48, H51 of C51, H47 of C47, H52 of C52, H49 of C49, H30 of C30, H24
  of C24, H40 of C40, H31 of C31, H23 of C23, H26 of C26, H25 of C25, H27 of
  C27, H41 of C41, H32 of C32, H44 of C44, H39 of C39, H29 of C29, H38 of C38,
  H42 of C42, H37 of C37, H36 of C36, H35 of C35, H33 of C33, H43 of C43
 At 1.5 times of:
  {H20A,H20B,H20C} of C20, {H21A,H21B,H21C} of C21, {H19A,H19B,H19C} of C19,
  {H10A,H10B,H10C} of C10, {H11A,H11B,H11C} of C11, {H12A,H12B,H12C} of C12,
  {H46A,H46B,H46C} of C46
2. Restrained distances
 Ir1-H1A = Ir1-H1B
 1.603 with sigma of 0.002
 B1-F1 = B1-F2 = B1-F3 = B1-F4
 1.4 with sigma of 0.01
 B1-F1A = B1-F2A = B1-F3A = B1-F4A
 1.4 with sigma of 0.01
 F1A-F2A = F1A-F3A = F1A-F4A = F2A-F3A = F2A-F4A = F3A-F4A
 2.284 with sigma of 0.01
 F1-F2 = F1-F3 = F1-F4 = F2-F3 = F2-F4 = F3-F4
 2.284 with sigma of 0.01
3. Uiso/Uaniso restraints and constraints
Uanis(C46) ~ Ueq: with sigma of 0.005 and sigma for terminal atoms of 0.01
Uanis(F1) = Uanis(F1A) = Uanis(F2) = Uanis(F2A) = Uanis(F3) = Uanis(F3A) 
= Uanis(F4) = Uanis(F4A)
4. others
 Sof(F1)=1-Sof(F1A)=Sof(F2)=1-Sof(F1A)=Sof(F3)=1-Sof(F1A)=Sof(F4)=1-Sof(F1A)
5.a Aromatic/amide H refined with riding coordinates:
 C2(H2), C3(H3), C6(H6), C8(H8), C15(H15), C17(H17), C23(H23), C24(H24),
 C25(H25), C26(H26), C27(H27), C29(H29), C30(H30), C31(H31), C32(H32), C33(H33),
  C35(H35), C36(H36), C37(H37), C38(H38), C39(H39), C40(H40), C41(H41),
 C42(H42), C43(H43), C44(H44), C47(H47), C48(H48), C49(H49), C50(H50), C51(H51),
  C52(H52)
5.b Idealised Me refined as rotating group:
 C10(H10A,H10B,H10C), C11(H11A,H11B,H11C), C12(H12A,H12B,H12C), C19(H19A,H19B,
 H19C), C20(H20A,H20B,H20C), C21(H21A,H21B,H21C), C46(H46A,H46B,H46C)
;

loop_
_space_group_symop_id
_space_group_symop_operation_xyz
1 'x, y, z'
2 '-x, y+1/2, -z'

loop_
_atom_site_label
_atom_site_type_symbol
_atom_site_fract_x
_atom_site_fract_y
_atom_site_fract_z
_atom_site_U_iso_or_equiv
_atom_site_adp_type
_atom_site_occupancy
_atom_site_symmetry_multiplicity
_atom_site_calc_flag
_atom_site_refinement_flags
_atom_site_disorder_assembly
_atom_site_disorder_group
B1 B 0.5785(6) 0.5469(3) 0.2739(3) 0.0446(17) Uani 1 1 d D . .
F1 F 0.4866(6) 0.5003(3) 0.2077(3) 0.0601(8) Uani 0.713(6) 1 d PD A 1
F1A F 0.4318(10) 0.5145(8) 0.2421(8) 0.0601(8) Uani 0.287(6) 1 d PD A 2
F2 F 0.6162(8) 0.5147(4) 0.3558(3) 0.0601(8) Uani 0.713(6) 1 d PD A 1
F2A F 0.6415(16) 0.5033(9) 0.3524(7) 0.0601(8) Uani 0.287(6) 1 d PD A 2
F3 F 0.5492(8) 0.6283(3) 0.2686(4) 0.0601(8) Uani 0.713(6) 1 d PD A 1
F3A F 0.5568(16) 0.6275(5) 0.2999(8) 0.0601(8) Uani 0.287(6) 1 d PD A 2
F4 F 0.7208(6) 0.5430(3) 0.2501(3) 0.0601(8) Uani 0.713(6) 1 d PD A 1
F4A F 0.6486(14) 0.5422(8) 0.2139(7) 0.0601(8) Uani 0.287(6) 1 d PD A 2
C1 C 0.7499(4) 0.7258(2) 0.6312(2) 0.0159(7) Uani 1 1 d . . .
C2 C 0.7138(5) 0.7269(3) 0.4833(3) 0.0236(9) Uani 1 1 d . . .
H2 H 0.7141 0.7453 0.4266 0.028 Uiso 1 1 calc R . .
C3 C 0.6623(5) 0.6562(3) 0.5023(3) 0.0243(9) Uani 1 1 d . . .
H3 H 0.6193 0.6143 0.4618 0.029 Uiso 1 1 calc R . .
C4 C 0.8241(4) 0.8497(3) 0.5649(3) 0.0178(7) Uani 1 1 d . . .
C5 C 0.9764(5) 0.8599(3) 0.5799(3) 0.0240(9) Uani 1 1 d . . .
C6 C 1.0284(5) 0.9389(3) 0.5829(3) 0.0303(10) Uani 1 1 d . . .
H6 H 1.1313 0.9476 0.5943 0.036 Uiso 1 1 calc R . .
C7 C 0.9356(5) 1.0056(3) 0.5700(3) 0.0291(10) Uani 1 1 d . . .
C8 C 0.7856(5) 0.9920(3) 0.5543(3) 0.0242(9) Uani 1 1 d . . .
H8 H 0.7209 1.0373 0.5450 0.029 Uiso 1 1 calc R . .
C9 C 0.7272(5) 0.9146(3) 0.5516(3) 0.0198(8) Uani 1 1 d . . .
C10 C 1.0770(5) 0.7886(3) 0.5922(3) 0.0289(10) Uani 1 1 d . . .
H10A H 1.0690 0.7566 0.6427 0.043 Uiso 1 1 calc R . .
H10B H 1.1787 0.8075 0.6030 0.043 Uiso 1 1 calc R . .
H10C H 1.0496 0.7549 0.5391 0.043 Uiso 1 1 calc R . .
C11 C 0.9966(7) 1.0902(3) 0.5741(5) 0.0429(14) Uani 1 1 d . . .
H11A H 1.0110 1.1043 0.5172 0.064 Uiso 1 1 calc R . .
H11B H 1.0912 1.0930 0.6201 0.064 Uiso 1 1 calc R . .
H11C H 0.9274 1.1286 0.5879 0.064 Uiso 1 1 calc R . .
C12 C 0.5646(5) 0.9032(3) 0.5359(3) 0.0262(9) Uani 1 1 d . . .
H12A H 0.5178 0.8928 0.4731 0.039 Uiso 1 1 calc R . .
H12B H 0.5225 0.9524 0.5537 0.039 Uiso 1 1 calc R . .
H12C H 0.5474 0.8569 0.5705 0.039 Uiso 1 1 calc R . .
C13 C 0.6363(5) 0.5888(3) 0.6356(3) 0.0200(8) Uani 1 1 d . . .
C14 C 0.4904(5) 0.5871(3) 0.6376(3) 0.0234(9) Uani 1 1 d . . .
C15 C 0.4452(6) 0.5200(3) 0.6765(3) 0.0280(10) Uani 1 1 d . . .
H15 H 0.3466 0.5172 0.6792 0.034 Uiso 1 1 calc R . .
C16 C 0.5432(6) 0.4565(3) 0.7119(3) 0.0266(9) Uani 1 1 d . . .
C17 C 0.6825(6) 0.4605(3) 0.7073(3) 0.0274(9) Uani 1 1 d . . .
H17 H 0.7480 0.4172 0.7313 0.033 Uiso 1 1 calc R . .
C18 C 0.7345(5) 0.5259(2) 0.6685(3) 0.0204(8) Uani 1 1 d . . .
C19 C 0.3855(5) 0.6549(3) 0.5998(3) 0.0306(10) Uani 1 1 d . . .
H19A H 0.4251 0.7061 0.6285 0.046 Uiso 1 1 calc R . .
H19B H 0.2902 0.6437 0.6099 0.046 Uiso 1 1 calc R . .
H19C H 0.3726 0.6591 0.5364 0.046 Uiso 1 1 calc R . .
C20 C 0.4892(8) 0.3846(4) 0.7554(5) 0.0457(15) Uani 1 1 d . . .
H20A H 0.3881 0.3948 0.7566 0.068 Uiso 1 1 calc R . .
H20B H 0.5532 0.3780 0.8158 0.068 Uiso 1 1 calc R . .
H20C H 0.4919 0.3350 0.7217 0.068 Uiso 1 1 calc R . .
C21 C 0.8886(5) 0.5283(3) 0.6608(3) 0.0273(9) Uani 1 1 d . . .
H21A H 0.8864 0.5181 0.5995 0.041 Uiso 1 1 calc R . .
H21B H 0.9482 0.4864 0.6988 0.041 Uiso 1 1 calc R . .
H21C H 0.9318 0.5818 0.6791 0.041 Uiso 1 1 calc R . .
C22 C 1.0916(6) 0.6750(3) 0.9528(4) 0.0205(10) Uani 1 1 d . . .
C23 C 1.0833(6) 0.6028(3) 0.9090(4) 0.0314(11) Uani 1 1 d . . .
H23 H 1.0071 0.5948 0.8556 0.038 Uiso 1 1 calc R . .
C24 C 1.1845(7) 0.5405(3) 0.9411(4) 0.0360(13) Uani 1 1 d . . .
H24 H 1.1763 0.4906 0.9099 0.043 Uiso 1 1 calc R . .
C25 C 1.2948(6) 0.5514(4) 1.0172(4) 0.0323(12) Uani 1 1 d . . .
H25 H 1.3637 0.5092 1.0394 0.039 Uiso 1 1 calc R . .
C26 C 1.3062(5) 0.6242(3) 1.0618(4) 0.0336(11) Uani 1 1 d . . .
H26 H 1.3834 0.6320 1.1148 0.040 Uiso 1 1 calc R . .
C27 C 1.2054(5) 0.6861(3) 1.0299(3) 0.0286(10) Uani 1 1 d . . .
H27 H 1.2144 0.7362 1.0607 0.034 Uiso 1 1 calc R . .
C28 C 0.8371(3) 0.7515(5) 0.9839(2) 0.0178(6) Uani 1 1 d . . .
C29 C 0.8309(5) 0.6841(3) 1.0355(3) 0.0236(9) Uani 1 1 d . . .
H29 H 0.8935 0.6388 1.0365 0.028 Uiso 1 1 calc R . .
C30 C 0.7321(6) 0.6835(3) 1.0857(3) 0.0301(10) Uani 1 1 d . . .
H30 H 0.7291 0.6380 1.1220 0.036 Uiso 1 1 calc R . .
C31 C 0.6390(4) 0.7479(6) 1.0834(3) 0.0321(9) Uani 1 1 d . . .
H31 H 0.5717 0.7467 1.1176 0.038 Uiso 1 1 calc R . .
C32 C 0.6437(5) 0.8146(3) 1.0308(3) 0.0294(10) Uani 1 1 d . . .
H32 H 0.5796 0.8593 1.0291 0.035 Uiso 1 1 calc R . .
C33 C 0.7411(5) 0.8161(3) 0.9811(3) 0.0242(9) Uani 1 1 d . . .
H33 H 0.7428 0.8616 0.9445 0.029 Uiso 1 1 calc R . .
C34 C 1.0656(5) 0.8463(3) 0.9489(3) 0.0187(10) Uani 1 1 d . . .
C35 C 1.0831(5) 0.8820(3) 1.0312(3) 0.0281(10) Uani 1 1 d . . .
H35 H 1.0292 0.8618 1.0688 0.034 Uiso 1 1 calc R . .
C36 C 1.1788(6) 0.9467(3) 1.0584(3) 0.0341(11) Uani 1 1 d . . .
H36 H 1.1906 0.9703 1.1147 0.041 Uiso 1 1 calc R . .
C37 C 1.2568(6) 0.9773(3) 1.0046(4) 0.0321(12) Uani 1 1 d . . .
H37 H 1.3246 1.0205 1.0245 0.038 Uiso 1 1 calc R . .
C38 C 1.2365(7) 0.9450(3) 0.9219(4) 0.0362(13) Uani 1 1 d . . .
H38 H 1.2883 0.9668 0.8840 0.043 Uiso 1 1 calc R . .
C39 C 1.1404(6) 0.8807(3) 0.8943(3) 0.0291(11) Uani 1 1 d . . .
H39 H 1.1251 0.8596 0.8366 0.035 Uiso 1 1 calc R . .
C40 C 0.5740(5) 0.6802(3) 0.8222(3) 0.0225(8) Uani 1 1 d . . .
H40 H 0.6394 0.6352 0.8358 0.027 Uiso 1 1 calc R . .
C41 C 0.4405(5) 0.6742(3) 0.8405(4) 0.0316(10) Uani 1 1 d . . .
H41 H 0.4143 0.6261 0.8655 0.038 Uiso 1 1 calc R . .
C42 C 0.3471(5) 0.7393(6) 0.8217(3) 0.0390(15) Uani 1 1 d . . .
H42 H 0.2550 0.7373 0.8342 0.047 Uiso 1 1 calc R . .
C43 C 0.3877(5) 0.8081(4) 0.7843(4) 0.0344(11) Uani 1 1 d . . .
H43 H 0.3236 0.8536 0.7702 0.041 Uiso 1 1 calc R . .
C44 C 0.5228(5) 0.8096(3) 0.7677(3) 0.0246(9) Uani 1 1 d . . .
H44 H 0.5505 0.8570 0.7424 0.030 Uiso 1 1 calc R . .
C45 C 0.8393(6) 0.9444(3) 0.7657(3) 0.0356(12) Uani 1 1 d . . .
C46 C 0.8700(10) 1.0312(4) 0.7789(5) 0.064(2) Uani 1 1 d U . .
H46A H 0.7928 1.0622 0.7369 0.096 Uiso 1 1 calc R . .
H46B H 0.9656 1.0434 0.7697 0.096 Uiso 1 1 calc R . .
H46C H 0.8722 1.0462 0.8391 0.096 Uiso 1 1 calc R . .
Ir1 Ir 0.831003(12) 0.749180(10) 0.764619(7) 0.01370(4) Uani 1 1 d D . .
H1A H 0.992(2) 0.746(6) 0.751(3) 0.033(12) Uiso 1 1 d D . .
H1B H 0.845(7) 0.6526(5) 0.777(4) 0.05(3) Uiso 1 1 d D . .
N1 N 0.7672(4) 0.76873(19) 0.5623(2) 0.0180(8) Uani 1 1 d . . .
N2 N 0.6837(4) 0.6554(2) 0.5927(2) 0.0177(7) Uani 1 1 d . . .
N3 N 0.6164(3) 0.7464(4) 0.78615(17) 0.0184(5) Uani 1 1 d . . .
N4 N 0.8270(4) 0.8769(3) 0.7569(2) 0.0246(8) Uani 1 1 d . . .
P1 P 0.95510(9) 0.75510(11) 0.91116(6) 0.01544(19) Uani 1 1 d . . .
C47 C 0.7075(6) 0.2628(4) 0.6315(4) 0.0412(16) Uani 1 1 d . . .
H47 H 0.6071 0.2544 0.5995 0.049 Uiso 1 1 calc R . .
C48 C 0.7979(7) 0.3052(4) 0.5935(4) 0.0438(14) Uani 1 1 d . . .
H48 H 0.7592 0.3265 0.5357 0.053 Uiso 1 1 calc R . .
C49 C 0.9449(7) 0.3174(3) 0.6386(4) 0.0418(13) Uani 1 1 d . . .
H49 H 1.0075 0.3464 0.6121 0.050 Uiso 1 1 calc R . .
C50 C 0.9983(7) 0.2867(4) 0.7223(4) 0.0473(16) Uani 1 1 d . . .
H50 H 1.0987 0.2946 0.7542 0.057 Uiso 1 1 calc R . .
C51 C 0.9070(7) 0.2444(7) 0.7602(3) 0.0500(14) Uani 1 1 d . . .
H51 H 0.9447 0.2232 0.8180 0.060 Uiso 1 1 calc R . .
C52 C 0.7604(7) 0.2329(3) 0.7141(4) 0.0472(16) Uani 1 1 d . . .
H52 H 0.6972 0.2040 0.7403 0.057 Uiso 1 1 calc R . .

loop_
_atom_site_aniso_label
_atom_site_aniso_U_11
_atom_site_aniso_U_22
_atom_site_aniso_U_33
_atom_site_aniso_U_23
_atom_site_aniso_U_13
_atom_site_aniso_U_12
B1 0.054(4) 0.032(3) 0.033(3) 0.007(3) -0.010(3) 0.000(3)
F1 0.0746(19) 0.0600(16) 0.0369(14) 0.0104(12) 0.0023(13) 0.0128(14)
F1A 0.0746(19) 0.0600(16) 0.0369(14) 0.0104(12) 0.0023(13) 0.0128(14)
F2 0.0746(19) 0.0600(16) 0.0369(14) 0.0104(12) 0.0023(13) 0.0128(14)
F2A 0.0746(19) 0.0600(16) 0.0369(14) 0.0104(12) 0.0023(13) 0.0128(14)
F3 0.0746(19) 0.0600(16) 0.0369(14) 0.0104(12) 0.0023(13) 0.0128(14)
F3A 0.0746(19) 0.0600(16) 0.0369(14) 0.0104(12) 0.0023(13) 0.0128(14)
F4 0.0746(19) 0.0600(16) 0.0369(14) 0.0104(12) 0.0023(13) 0.0128(14)
F4A 0.0746(19) 0.0600(16) 0.0369(14) 0.0104(12) 0.0023(13) 0.0128(14)
C1 0.0186(16) 0.0148(19) 0.0147(16) -0.0015(12) 0.0053(13) 0.0003(13)
C2 0.029(2) 0.024(2) 0.0156(17) -0.0003(13) 0.0036(15) -0.0004(16)
C3 0.027(2) 0.025(2) 0.0183(19) -0.0022(16) 0.0034(16) -0.0015(18)
C4 0.0190(18) 0.0177(19) 0.0160(17) 0.0021(14) 0.0043(14) 0.0003(15)
C5 0.024(2) 0.022(2) 0.026(2) 0.0044(17) 0.0084(17) 0.0012(17)
C6 0.025(2) 0.026(2) 0.040(3) 0.005(2) 0.009(2) -0.0033(19)
C7 0.030(2) 0.020(2) 0.037(3) 0.0029(19) 0.009(2) -0.0070(18)
C8 0.027(2) 0.017(2) 0.026(2) 0.0063(16) 0.0038(17) 0.0022(17)
C9 0.0186(18) 0.020(2) 0.0187(18) 0.0037(15) 0.0021(14) 0.0010(15)
C10 0.024(2) 0.031(3) 0.035(2) 0.0074(19) 0.0131(19) 0.0104(19)
C11 0.038(3) 0.025(3) 0.065(4) 0.006(3) 0.014(3) -0.009(2)
C12 0.020(2) 0.026(2) 0.029(2) 0.0073(18) 0.0031(17) 0.0013(17)
C13 0.026(2) 0.0149(19) 0.0182(18) -0.0014(14) 0.0052(15) -0.0026(16)
C14 0.026(2) 0.020(2) 0.0209(19) -0.0034(16) 0.0016(16) -0.0041(17)
C15 0.035(3) 0.026(2) 0.024(2) -0.0063(18) 0.0086(19) -0.007(2)
C16 0.040(3) 0.017(2) 0.028(2) 0.0018(17) 0.017(2) -0.0066(18)
C17 0.041(3) 0.014(2) 0.027(2) 0.0013(17) 0.0091(19) -0.0006(18)
C18 0.029(2) 0.0141(19) 0.0174(18) -0.0008(14) 0.0050(16) 0.0020(16)
C19 0.023(2) 0.026(2) 0.037(3) -0.0053(19) -0.0011(19) 0.0008(18)
C20 0.056(4) 0.026(3) 0.054(4) 0.001(3) 0.013(3) -0.010(3)
C21 0.033(2) 0.018(2) 0.033(2) -0.0004(17) 0.0131(19) 0.0050(18)
C22 0.017(2) 0.021(3) 0.022(2) 0.0042(18) 0.0039(17) 0.0000(18)
C23 0.032(3) 0.030(3) 0.027(2) 0.002(2) -0.001(2) 0.009(2)
C24 0.043(3) 0.021(3) 0.039(3) 0.003(2) 0.003(2) 0.008(2)
C25 0.023(3) 0.028(3) 0.042(3) 0.013(2) 0.003(2) 0.007(2)
C26 0.024(2) 0.031(3) 0.039(3) 0.013(2) -0.0040(19) 0.000(2)
C27 0.027(2) 0.023(2) 0.029(2) 0.0036(18) -0.0034(18) 0.0007(18)
C28 0.0173(13) 0.0217(17) 0.0146(12) -0.001(3) 0.0050(10) -0.008(3)
C29 0.025(2) 0.023(2) 0.023(2) -0.0001(16) 0.0070(17) -0.0054(17)
C30 0.038(3) 0.030(3) 0.025(2) 0.0010(18) 0.015(2) -0.014(2)
C31 0.035(2) 0.037(2) 0.0296(18) -0.012(4) 0.0188(16) -0.013(4)
C32 0.030(2) 0.029(2) 0.033(2) -0.010(2) 0.016(2) -0.002(2)
C33 0.026(2) 0.026(2) 0.022(2) -0.0041(17) 0.0085(17) -0.0024(18)
C34 0.016(2) 0.019(2) 0.019(2) -0.0008(18) 0.0008(16) -0.0011(18)
C35 0.032(2) 0.031(3) 0.020(2) -0.0055(18) 0.0054(17) -0.009(2)
C36 0.039(3) 0.032(3) 0.025(2) -0.0087(19) -0.002(2) -0.007(2)
C37 0.029(3) 0.022(3) 0.043(3) -0.004(2) 0.006(2) -0.006(2)
C38 0.041(3) 0.026(3) 0.045(3) -0.008(2) 0.018(3) -0.009(2)
C39 0.035(3) 0.025(2) 0.031(2) -0.0068(19) 0.016(2) -0.008(2)
C40 0.020(2) 0.027(2) 0.019(2) 0.0015(16) 0.0044(16) -0.0010(17)
C41 0.026(2) 0.037(3) 0.035(3) 0.002(2) 0.013(2) -0.006(2)
C42 0.0218(18) 0.053(5) 0.045(2) -0.001(3) 0.0147(17) -0.004(3)
C43 0.022(2) 0.039(3) 0.044(3) -0.005(2) 0.012(2) 0.008(2)
C44 0.022(2) 0.026(2) 0.027(2) -0.0008(18) 0.0073(18) 0.0025(18)
C45 0.057(4) 0.022(3) 0.024(2) 0.0006(18) 0.006(2) 0.003(2)
C46 0.113(6) 0.023(3) 0.046(3) -0.007(2) 0.008(4) 0.005(3)
Ir1 0.01434(5) 0.01312(6) 0.01346(5) -0.00017(10) 0.00376(4) 0.00072(10)
N1 0.0194(14) 0.017(2) 0.0163(14) 0.0010(11) 0.0031(11) 0.0002(11)
N2 0.0193(16) 0.0145(16) 0.0163(15) -0.0004(12) 0.0002(12) -0.0007(13)
N3 0.0156(11) 0.0225(15) 0.0163(11) 0.001(3) 0.0034(9) 0.001(3)
N4 0.032(2) 0.026(2) 0.0152(16) 0.0025(14) 0.0057(15) 0.0079(16)
P1 0.0153(3) 0.0155(5) 0.0146(3) 0.0001(5) 0.0028(3) 0.0002(5)
C47 0.040(3) 0.034(5) 0.041(3) -0.012(2) -0.002(2) 0.008(2)
C48 0.055(4) 0.045(3) 0.026(2) -0.006(2) 0.002(2) 0.023(3)
C49 0.049(3) 0.028(3) 0.050(3) -0.005(2) 0.018(3) 0.009(2)
C50 0.040(3) 0.037(3) 0.049(3) -0.008(3) -0.013(3) 0.008(3)
C51 0.062(3) 0.038(3) 0.036(2) 0.008(4) -0.007(2) 0.002(5)
C52 0.053(3) 0.027(4) 0.059(3) -0.003(2) 0.012(3) 0.000(2)

loop_
_atom_type_symbol
_atom_type_description
_atom_type_scat_dispersion_real
_atom_type_scat_dispersion_imag
_atom_type_scat_source
C C 0.0033 0.0016 'International Tables Vol C Tables 4.2.6.8 and 6.1.1.4'
H H 0.0000 0.0000 'International Tables Vol C Tables 4.2.6.8 and 6.1.1.4'
B B 0.0013 0.0007 'International Tables Vol C Tables 4.2.6.8 and 6.1.1.4'
F F 0.0171 0.0103 'International Tables Vol C Tables 4.2.6.8 and 6.1.1.4'
Ir Ir -1.4442 7.9887 'International Tables Vol C Tables 4.2.6.8 and 6.1.1.4'
N N 0.0061 0.0033 'International Tables Vol C Tables 4.2.6.8 and 6.1.1.4'
P P 0.1023 0.0942 'International Tables Vol C Tables 4.2.6.8 and 6.1.1.4'

loop_
_exptl_crystal_face_index_h
_exptl_crystal_face_index_k
_exptl_crystal_face_index_l
_exptl_crystal_face_perp_dist
_exptl_oxdiff_crystal_face_indexfrac_h
_exptl_oxdiff_crystal_face_indexfrac_k
_exptl_oxdiff_crystal_face_indexfrac_l
_exptl_oxdiff_crystal_face_x
_exptl_oxdiff_crystal_face_y
_exptl_oxdiff_crystal_face_z
-2 1 1 0.0452 -2.0001 1.0006 1.0007 0.0134 -0.1068 0.1124
2 -1 -3 0.0802 2.0001 -1.0005 -3.0009 -0.1029 0.0832 -0.1255
1 2 0 0.0579 1.0000 2.0001 0.0028 -0.0107 0.1092 0.0388
0 -2 3 0.0762 -0.0001 -2.0005 2.9977 0.1553 -0.0045 -0.0537
1 -1 -1 0.0996 1.0001 -1.0003 -1.0010 -0.0238 0.0375 -0.0778
0 0 -1 0.0588 0.0000 0.0001 -1.0001 -0.0447 -0.0118 -0.0065
0 -1 2 0.1006 -0.0000 -1.0003 1.9989 0.1000 0.0036 -0.0236
1 0 0 0.1153 1.0000 -0.0002 0.0003 0.0104 0.0693 -0.0346
1 4 0 0.0777 1.0000 4.0004 0.0053 -0.0318 0.1491 0.1121
0 -1 0 0.0847 -0.0000 -1.0001 -0.0012 0.0106 -0.0200 -0.0367

loop_
_geom_angle_atom_site_label_1
_geom_angle_atom_site_label_2
_geom_angle_atom_site_label_3
_geom_angle
F1 B1 F2A 113.6(8)
F1 B1 F3A 128.6(7)
F1 B1 F4 101.5(5)
F1A B1 F4 138.0(7)
F2 B1 F1 116.4(5)
F2 B1 F1A 98.7(7)
F2 B1 F3 115.9(5)
F2 B1 F3A 96.2(7)
F2 B1 F4 102.5(5)
F2A B1 F1A 104.0(7)
F2A B1 F3A 106.2(7)
F2A B1 F4 91.0(7)
F3 B1 F1 115.1(5)
F3 B1 F1A 100.6(7)
F3 B1 F2A 125.4(7)
F3 B1 F4 101.9(5)
F3A B1 F1A 104.0(7)
F3A B1 F4 109.1(7)
F4A B1 F1 75.9(6)
F4A B1 F1A 111.5(7)
F4A B1 F2 128.7(7)
F4A B1 F2A 115.8(7)
F4A B1 F3 98.6(7)
F4A B1 F3A 114.3(7)
N1 C1 Ir1 129.4(3)
N1 C1 N2 103.3(3)
N2 C1 Ir1 126.7(3)
C3 C2 H2 126.5
C3 C2 N1 107.0(4)
N1 C2 H2 126.5
C2 C3 H3 126.7
C2 C3 N2 106.7(4)
N2 C3 H3 126.7
C5 C4 N1 118.4(4)
C9 C4 C5 122.6(4)
C9 C4 N1 119.0(4)
C4 C5 C10 121.1(4)
C6 C5 C4 117.1(4)
C6 C5 C10 121.8(4)
C5 C6 H6 118.9
C7 C6 C5 122.3(4)
C7 C6 H6 118.9
C6 C7 C8 118.2(4)
C6 C7 C11 120.6(5)
C8 C7 C11 121.3(5)
C7 C8 H8 118.9
C9 C8 C7 122.3(4)
C9 C8 H8 118.9
C4 C9 C8 117.6(4)
C4 C9 C12 122.2(4)
C8 C9 C12 120.2(4)
C5 C10 H10A 109.5
C5 C10 H10B 109.5
C5 C10 H10C 109.5
H10A C10 H10B 109.5
H10A C10 H10C 109.5
H10B C10 H10C 109.5
C7 C11 H11A 109.5
C7 C11 H11B 109.5
C7 C11 H11C 109.5
H11A C11 H11B 109.5
H11A C11 H11C 109.5
H11B C11 H11C 109.5
C9 C12 H12A 109.5
C9 C12 H12B 109.5
C9 C12 H12C 109.5
H12A C12 H12B 109.5
H12A C12 H12C 109.5
H12B C12 H12C 109.5
C14 C13 N2 118.4(4)
C18 C13 C14 122.7(4)
C18 C13 N2 118.8(4)
C13 C14 C19 121.7(4)
C15 C14 C13 117.4(4)
C15 C14 C19 120.9(4)
C14 C15 H15 119.5
C14 C15 C16 121.0(5)
C16 C15 H15 119.5
C15 C16 C20 119.2(5)
C17 C16 C15 119.3(4)
C17 C16 C20 121.6(5)
C16 C17 H17 118.7
C16 C17 C18 122.5(4)
C18 C17 H17 118.7
C13 C18 C17 117.1(4)
C13 C18 C21 120.8(4)
C17 C18 C21 122.1(4)
C14 C19 H19A 109.5
C14 C19 H19B 109.5
C14 C19 H19C 109.5
H19A C19 H19B 109.5
H19A C19 H19C 109.5
H19B C19 H19C 109.5
C16 C20 H20A 109.5
C16 C20 H20B 109.5
C16 C20 H20C 109.5
H20A C20 H20B 109.5
H20A C20 H20C 109.5
H20B C20 H20C 109.5
C18 C21 H21A 109.5
C18 C21 H21B 109.5
C18 C21 H21C 109.5
H21A C21 H21B 109.5
H21A C21 H21C 109.5
H21B C21 H21C 109.5
C23 C22 C27 118.6(5)
C23 C22 P1 120.7(4)
C27 C22 P1 120.7(4)
C22 C23 H23 119.3
C22 C23 C24 121.3(5)
C24 C23 H23 119.3
C23 C24 H24 120.1
C25 C24 C23 119.8(5)
C25 C24 H24 120.1
C24 C25 H25 120.1
C24 C25 C26 119.7(5)
C26 C25 H25 120.1
C25 C26 H26 119.8
C25 C26 C27 120.4(5)
C27 C26 H26 119.8
C22 C27 C26 120.1(5)
C22 C27 H27 119.9
C26 C27 H27 119.9
C29 C28 C33 119.4(4)
C29 C28 P1 122.4(5)
C33 C28 P1 118.0(4)
C28 C29 H29 120.3
C28 C29 C30 119.4(5)
C30 C29 H29 120.3
C29 C30 H30 119.6
C31 C30 C29 120.9(5)
C31 C30 H30 119.6
C30 C31 H31 120.2
C30 C31 C32 119.6(4)
C32 C31 H31 120.2
C31 C32 H32 119.9
C33 C32 C31 120.2(5)
C33 C32 H32 119.9
C28 C33 H33 119.8
C32 C33 C28 120.5(5)
C32 C33 H33 119.8
C35 C34 P1 123.6(4)
C39 C34 C35 117.8(5)
C39 C34 P1 118.6(4)
C34 C35 H35 119.8
C36 C35 C34 120.3(5)
C36 C35 H35 119.8
C35 C36 H36 119.7
C37 C36 C35 120.6(5)
C37 C36 H36 119.7
C36 C37 H37 120.1
C38 C37 C36 119.9(5)
C38 C37 H37 120.1
C37 C38 H38 120.1
C37 C38 C39 119.7(5)
C39 C38 H38 120.1
C34 C39 H39 119.2
C38 C39 C34 121.6(5)
C38 C39 H39 119.2
C41 C40 H40 118.2
N3 C40 H40 118.2
N3 C40 C41 123.5(5)
C40 C41 H41 120.9
C42 C41 C40 118.2(5)
C42 C41 H41 120.9
C41 C42 H42 120.3
C41 C42 C43 119.4(4)
C43 C42 H42 120.3
C42 C43 H43 120.5
C44 C43 C42 119.0(5)
C44 C43 H43 120.5
C43 C44 H44 118.8
N3 C44 C43 122.4(5)
N3 C44 H44 118.8
N4 C45 C46 174.7(7)
C45 C46 H46A 109.5
C45 C46 H46B 109.5
C45 C46 H46C 109.5
H46A C46 H46B 109.5
H46A C46 H46C 109.5
H46B C46 H46C 109.5
C1 Ir1 H1A 86.5(16)
C1 Ir1 H1B 86(2)
C1 Ir1 N3 93.96(13)
C1 Ir1 N4 97.54(14)
C1 Ir1 P1 168.29(11)
H1A Ir1 H1B 86(4)
N3 Ir1 H1A 177(4)
N3 Ir1 H1B 90(2)
N3 Ir1 P1 94.14(7)
N4 Ir1 H1A 92(4)
N4 Ir1 H1B 176(2)
N4 Ir1 N3 91.6(2)
N4 Ir1 P1 90.67(11)
P1 Ir1 H1A 84.9(15)
P1 Ir1 H1B 85(2)
C1 N1 C2 111.8(3)
C1 N1 C4 126.6(3)
C2 N1 C4 121.5(3)
C1 N2 C3 111.2(3)
C1 N2 C13 127.0(3)
C3 N2 C13 121.7(3)
C40 N3 Ir1 119.7(4)
C44 N3 C40 117.4(3)
C44 N3 Ir1 122.9(4)
C45 N4 Ir1 169.2(4)
C22 P1 Ir1 116.04(19)
C28 P1 C22 104.3(3)
C28 P1 C34 102.5(3)
C28 P1 Ir1 114.33(11)
C34 P1 C22 101.2(2)
C34 P1 Ir1 116.50(17)
C48 C47 H47 119.8
C52 C47 H47 119.8
C52 C47 C48 120.4(5)
C47 C48 H48 119.6
C47 C48 C49 120.7(5)
C49 C48 H48 119.6
C48 C49 H49 120.7
C50 C49 C48 118.7(6)
C50 C49 H49 120.7
C49 C50 H50 119.8
C49 C50 C51 120.3(6)
C51 C50 H50 119.8
C50 C51 H51 119.9
C50 C51 C52 120.1(5)
C52 C51 H51 119.9
C47 C52 C51 119.7(6)
C47 C52 H52 120.1
C51 C52 H52 120.1

loop_
_geom_bond_atom_site_label_1
_geom_bond_atom_site_label_2
_geom_bond_distance
B1 F1 1.386(6)
B1 F1A 1.438(8)
B1 F2 1.351(6)
B1 F2A 1.411(7)
B1 F3 1.366(6)
B1 F3A 1.423(8)
B1 F4 1.505(7)
B1 F4A 1.312(7)
C1 Ir1 2.068(4)
C1 N1 1.350(5)
C1 N2 1.374(5)
C2 H2 0.9500
C2 C3 1.331(6)
C2 N1 1.390(5)
C3 H3 0.9500
C3 N2 1.389(5)
C4 C5 1.405(6)
C4 C9 1.385(6)
C4 N1 1.434(5)
C5 C6 1.388(7)
C5 C10 1.489(6)
C6 H6 0.9500
C6 C7 1.386(7)
C7 C8 1.390(7)
C7 C11 1.502(7)
C8 H8 0.9500
C8 C9 1.386(6)
C9 C12 1.501(6)
C10 H10A 0.9800
C10 H10B 0.9800
C10 H10C 0.9800
C11 H11A 0.9800
C11 H11B 0.9800
C11 H11C 0.9800
C12 H12A 0.9800
C12 H12B 0.9800
C12 H12C 0.9800
C13 C14 1.393(6)
C13 C18 1.390(6)
C13 N2 1.431(5)
C14 C15 1.393(6)
C14 C19 1.500(6)
C15 H15 0.9500
C15 C16 1.404(7)
C16 C17 1.346(7)
C16 C20 1.531(7)
C17 H17 0.9500
C17 C18 1.399(6)
C18 C21 1.503(7)
C19 H19A 0.9800
C19 H19B 0.9800
C19 H19C 0.9800
C20 H20A 0.9800
C20 H20B 0.9800
C20 H20C 0.9800
C21 H21A 0.9800
C21 H21B 0.9800
C21 H21C 0.9800
C22 C23 1.369(7)
C22 C27 1.388(7)
C22 P1 1.833(6)
C23 H23 0.9500
C23 C24 1.396(7)
C24 H24 0.9500
C24 C25 1.362(8)
C25 H25 0.9500
C25 C26 1.380(8)
C26 H26 0.9500
C26 C27 1.389(7)
C27 H27 0.9500
C28 C29 1.390(8)
C28 C33 1.393(8)
C28 P1 1.826(3)
C29 H29 0.9500
C29 C30 1.394(6)
C30 H30 0.9500
C30 C31 1.374(9)
C31 H31 0.9500
C31 C32 1.387(9)
C32 H32 0.9500
C32 C33 1.378(6)
C33 H33 0.9500
C34 C35 1.397(7)
C34 C39 1.391(7)
C34 P1 1.830(6)
C35 H35 0.9500
C35 C36 1.386(7)
C36 H36 0.9500
C36 C37 1.377(8)
C37 H37 0.9500
C37 C38 1.375(8)
C38 H38 0.9500
C38 C39 1.383(7)
C39 H39 0.9500
C40 H40 0.9500
C40 C41 1.383(6)
C40 N3 1.345(8)
C41 H41 0.9500
C41 C42 1.367(10)
C42 H42 0.9500
C42 C43 1.385(10)
C43 H43 0.9500
C43 C44 1.380(6)
C44 H44 0.9500
C44 N3 1.344(7)
C45 C46 1.462(8)
C45 N4 1.121(7)
C46 H46A 0.9800
C46 H46B 0.9800
C46 H46C 0.9800
Ir1 H1A 1.603(2)
Ir1 H1B 1.603(2)
Ir1 N3 2.160(3)
Ir1 N4 2.107(5)
Ir1 P1 2.2832(9)
C47 H47 0.9500
C47 C48 1.373(9)
C47 C52 1.353(8)
C48 H48 0.9500
C48 C49 1.385(8)
C49 H49 0.9500
C49 C50 1.373(9)
C50 H50 0.9500
C50 C51 1.376(10)
C51 H51 0.9500
C51 C52 1.385(9)
C52 H52 0.9500

loop_
_geom_torsion_atom_site_label_1
_geom_torsion_atom_site_label_2
_geom_torsion_atom_site_label_3
_geom_torsion_atom_site_label_4
_geom_torsion
C1 Ir1 N3 C40 102.1(3)
C1 Ir1 N3 C44 -80.2(4)
C1 Ir1 N4 C45 -163(2)
C1 Ir1 P1 C22 -10.0(6)
C1 Ir1 P1 C28 -131.5(6)
C1 Ir1 P1 C34 109.0(6)
C2 C3 N2 C1 -0.4(5)
C2 C3 N2 C13 178.0(4)
C3 C2 N1 C1 -0.3(5)
C3 C2 N1 C4 -176.7(4)
C4 C5 C6 C7 -1.4(7)
C5 C4 C9 C8 -0.6(6)
C5 C4 C9 C12 -179.9(4)
C5 C4 N1 C1 90.2(5)
C5 C4 N1 C2 -94.0(5)
C5 C6 C7 C8 0.6(8)
C5 C6 C7 C11 179.8(5)
C6 C7 C8 C9 0.3(7)
C7 C8 C9 C4 -0.3(7)
C7 C8 C9 C12 179.0(4)
C9 C4 C5 C6 1.4(7)
C9 C4 C5 C10 -178.8(4)
C9 C4 N1 C1 -90.6(5)
C9 C4 N1 C2 85.3(5)
C10 C5 C6 C7 178.8(5)
C11 C7 C8 C9 -178.9(5)
C13 C14 C15 C16 -0.4(6)
C14 C13 C18 C17 -2.2(6)
C14 C13 C18 C21 176.8(4)
C14 C13 N2 C1 94.1(5)
C14 C13 N2 C3 -84.1(5)
C14 C15 C16 C17 -0.6(7)
C14 C15 C16 C20 179.0(5)
C15 C16 C17 C18 0.1(7)
C16 C17 C18 C13 1.2(7)
C16 C17 C18 C21 -177.8(5)
C18 C13 C14 C15 1.8(6)
C18 C13 C14 C19 -178.6(4)
C18 C13 N2 C1 -90.1(5)
C18 C13 N2 C3 91.7(5)
C19 C14 C15 C16 180.0(4)
C20 C16 C17 C18 -179.4(5)
C22 C23 C24 C25 -0.5(10)
C23 C22 C27 C26 -1.2(8)
C23 C22 P1 C28 104.7(5)
C23 C22 P1 C34 -149.1(5)
C23 C22 P1 Ir1 -22.0(5)
C23 C24 C25 C26 -0.3(9)
C24 C25 C26 C27 0.3(9)
C25 C26 C27 C22 0.5(8)
C27 C22 C23 C24 1.3(9)
C27 C22 P1 C28 -75.0(5)
C27 C22 P1 C34 31.2(4)
C27 C22 P1 Ir1 158.3(4)
C28 C29 C30 C31 1.3(7)
C29 C28 C33 C32 1.9(7)
C29 C28 P1 C22 -19.0(4)
C29 C28 P1 C34 -124.2(4)
C29 C28 P1 Ir1 108.7(3)
C29 C30 C31 C32 -0.3(7)
C30 C31 C32 C33 0.1(7)
C31 C32 C33 C28 -0.9(7)
C33 C28 C29 C30 -2.1(7)
C33 C28 P1 C22 166.7(4)
C33 C28 P1 C34 61.5(4)
C33 C28 P1 Ir1 -65.5(4)
C34 C35 C36 C37 0.6(8)
C35 C34 C39 C38 4.0(8)
C35 C34 P1 C22 -88.4(5)
C35 C34 P1 C28 19.2(5)
C35 C34 P1 Ir1 144.8(4)
C35 C36 C37 C38 2.1(9)
C36 C37 C38 C39 -1.6(9)
C37 C38 C39 C34 -1.5(9)
C39 C34 C35 C36 -3.5(8)
C39 C34 P1 C22 89.4(4)
C39 C34 P1 C28 -163.0(4)
C39 C34 P1 Ir1 -37.4(5)
C40 C41 C42 C43 0.8(9)
C41 C40 N3 C44 0.3(7)
C41 C40 N3 Ir1 178.2(4)
C41 C42 C43 C44 -0.7(9)
C42 C43 C44 N3 0.4(8)
C43 C44 N3 C40 -0.2(7)
C43 C44 N3 Ir1 -178.0(4)
Ir1 C1 N1 C2 171.1(3)
Ir1 C1 N1 C4 -12.7(6)
Ir1 C1 N2 C3 -171.2(3)
Ir1 C1 N2 C13 10.5(6)
N1 C1 Ir1 N3 124.4(4)
N1 C1 Ir1 N4 32.2(4)
N1 C1 Ir1 P1 -101.9(6)
N1 C1 N2 C3 0.2(4)
N1 C1 N2 C13 -178.1(4)
N1 C2 C3 N2 0.4(5)
N1 C4 C5 C6 -179.4(4)
N1 C4 C5 C10 0.4(6)
N1 C4 C9 C8 -179.8(4)
N1 C4 C9 C12 0.9(6)
N2 C1 Ir1 N3 -66.4(4)
N2 C1 Ir1 N4 -158.6(3)
N2 C1 Ir1 P1 67.2(7)
N2 C1 N1 C2 0.0(4)
N2 C1 N1 C4 176.2(4)
N2 C13 C14 C15 177.4(4)
N2 C13 C14 C19 -2.9(6)
N2 C13 C18 C17 -177.8(4)
N2 C13 C18 C21 1.2(6)
N3 C40 C41 C42 -0.6(8)
N3 Ir1 N4 C45 103(2)
N3 Ir1 P1 C22 123.6(3)
N3 Ir1 P1 C28 2.1(3)
N3 Ir1 P1 C34 -117.3(3)
N4 Ir1 N3 C40 -160.2(3)
N4 Ir1 N3 C44 17.5(4)
N4 Ir1 P1 C22 -144.7(2)
N4 Ir1 P1 C28 93.8(3)
N4 Ir1 P1 C34 -25.7(2)
P1 C22 C23 C24 -178.5(5)
P1 C22 C27 C26 178.5(4)
P1 C28 C29 C30 -176.3(3)
P1 C28 C33 C32 176.3(4)
P1 C34 C35 C36 174.3(4)
P1 C34 C39 C38 -173.9(5)
P1 Ir1 N3 C40 -69.4(3)
P1 Ir1 N3 C44 108.3(3)
P1 Ir1 N4 C45 9(2)
C47 C48 C49 C50 -0.5(8)
C48 C47 C52 C51 -0.7(9)
C48 C49 C50 C51 0.3(9)
C49 C50 C51 C52 -0.2(12)
C50 C51 C52 C47 0.4(11)
C52 C47 C48 C49 0.7(9)
